data_2104534
loop_
_publ_author_name
'Marsh, Richard E.'

_publ_section_title
;
 Space groups <i>P</i>1 and <i>Cc</i>: how are they doing?
;
_journal_coeditor_code BK5088
_journal_issue 6
_journal_name_full 'Acta Crystallographica Section B'
_journal_page_first 782
_journal_page_last 783
_journal_paper_doi 10.1107/S0108768109046448
_journal_volume 65
_journal_year 2009
_chemical_formula_moiety 'C44 H34 Ir N6, 3(P F6), 2(C2 H3 N)'
_chemical_formula_sum 'C48 H40 F18 Ir N8 P3'
_chemical_formula_weight 1356.01
_chemical_name_systematic
;
bis(4'-(4-Methylphenyl)-2,2':6'2"-terpyridine-N,N',N")-iridium tris(hexa-
fluorophosphate) acetonitrile solvate.
;
_space_group_IT_number 15
_symmetry_cell_setting monoclinic
_symmetry_Int_Tables_number 15
_symmetry_space_group_name_Hall '-C 2yc'
_symmetry_space_group_name_H-M 'C 1 2/c 1'
_cell_angle_alpha 90
_cell_angle_beta 105.5450(8)
_cell_angle_gamma 90
_cell_formula_units_Z 4
_cell_length_a 14.7995(5)
_cell_length_b 16.4658(5)
_cell_length_c 21.5521(7)
_cell_measurement_reflns_used 23513
_cell_measurement_temperature 296.2
_cell_measurement_theta_max 30.5
_cell_measurement_theta_min 1.9
_cell_volume 5059.8(3)
_diffrn_measurement_device_type 'Rigaku RAXIS-RAPID Imaging Plate'
_diffrn_radiation_type 'Mo K\a'
_diffrn_radiation_wavelength 0.7107
_exptl_crystal_colour yellow
_exptl_crystal_density_diffrn 1.780
_exptl_crystal_description block
_exptl_crystal_size_max 0.300
_exptl_crystal_size_mid 0.100
_exptl_crystal_size_min 0.100
_cod_data_source_file bk5088.cif
_cod_data_source_block YIDGAU
_cod_depositor_comments
;
 Marking attached hydrogen atoms.

 Antanas Vaitkus,
 2017-03-24
;
_cod_original_sg_symbol_H-M C2/c
_cod_original_formula_sum 'C48 H40 F18 Ir N8 P3 '
_cod_database_code 2104534

loop_
_symmetry_equiv_pos_as_xyz
x,y,z
x,-y,1/2+z
1/2+x,1/2+y,z
1/2+x,1/2-y,1/2+z
-x,-y,-z
-x,y,1/2-z
1/2-x,1/2-y,-z
1/2-x,1/2+y,1/2-z

loop_
_atom_site_label
_atom_site_type_symbol
_atom_site_fract_x
_atom_site_fract_y
_atom_site_fract_z
_atom_site_occupancy
_atom_site_attached_hydrogens
Ir1 Ir 0.0 0.28711 0.25 1 0
P1 P 0.2774 -0.0104 0.0430 1 0
P2 P 0.0 -0.0610 0.25 1 0
F1 F 0.174 -0.026 0.0434 1 0
F2 F 0.252 -0.016 -0.0324 1 0
F3 F 0.258 0.083 0.041 1 0
F4 F 0.382 0.006 0.042 1 0
F5 F 0.306 -0.006 0.1184 1 0
F6 F 0.296 -0.1039 0.0464 1 0
F7 F -0.040 -0.062 0.3104 1 0
F8 F 0.071 0.005 0.282 1 0
F9 F -0.070 -0.130 0.221 1 0
N1 N -0.022 0.200 0.3127 1 0
N2 N 0.126 0.284 0.312 1 0
N3 N 0.068 0.375 0.2109 1 0
N4 N 0.667 0.167 0.261 1 0
C1 C -0.104 0.162 0.310 1 0
C2 C -0.108 0.103 0.355 1 0
C3 C -0.030 0.086 0.406 1 0
C4 C 0.053 0.124 0.408 1 0
C5 C 0.056 0.180 0.362 1 0
C6 C 0.142 0.228 0.360 1 0
C7 C 0.232 0.218 0.400 1 0
C8 C 0.306 0.263 0.389 1 0
C9 C 0.286 0.319 0.338 1 0
C10 C 0.196 0.328 0.300 1 0
C11 C 0.402 0.252 0.430 1 0
C12 C 0.428 0.180 0.463 1 0
C13 C 0.516 0.172 0.502 1 0
C14 C 0.585 0.231 0.512 1 0
C15 C 0.559 0.304 0.478 1 0
C16 C 0.470 0.312 0.437 1 0
C17 C 0.682 0.221 0.556 1 3
C18 C 0.161 0.382 0.244 1 0
C19 C 0.218 0.439 0.224 1 0
C20 C 0.178 0.488 0.170 1 0
C21 C 0.085 0.480 0.138 1 0
C22 C 0.031 0.423 0.160 1 0
C23 C 0.622 0.174 0.296 1 0
C24 C 0.572 0.188 0.338 1 3
H1 H -0.1587 0.1766 0.2760 1 0
H2 H -0.1666 0.0736 0.3512 1 0
H3 H -0.0338 0.0456 0.4370 1 0
H4 H 0.1088 0.1123 0.4410 1 0
H5 H 0.2419 0.1820 0.4358 1 0
H6 H 0.3363 0.3505 0.3289 1 0
H7 H 0.3831 0.1370 0.4592 1 0
H8 H 0.5317 0.1205 0.5262 1 0
H9 H 0.6040 0.3476 0.4819 1 0
H10 H 0.4524 0.3630 0.4139 1 0
H11 H 0.2836 0.4445 0.2476 1 0
H12 H 0.2166 0.5275 0.1572 1 0
H13 H 0.0580 0.5126 0.1022 1 0
H14 H -0.0338 0.4179 0.1378 1 0

loop_
_geom_angle_atom_site_label_1
_geom_angle_atom_site_label_2
_geom_angle_atom_site_label_3
_geom_angle
_geom_angle_site_symmetry_1
_geom_angle_site_symmetry_2
_geom_angle_site_symmetry_3
_geom_angle_publ_flag
N1 Ir1 N2 79.92 . . . yes
N1 Ir1 N3 159.53 . . . yes
N1 Ir1 N1 91.50 . . 2_555 yes
N1 Ir1 N2 97.99 . . 2_555 yes
N1 Ir1 N3 92.31 . . 2_555 yes
N2 Ir1 N3 79.63 . . . yes
N1 Ir1 N2 97.99 2_555 . . yes
N2 Ir1 N2 177.04 . . 2_555 yes
N2 Ir1 N3 102.48 . . 2_555 yes
N1 Ir1 N3 92.31 2_555 . . yes
N2 Ir1 N3 102.48 2_555 . . yes
N3 Ir1 N3 91.11 . . 2_555 yes
N1 Ir1 N2 79.92 2_555 . 2_555 yes
N1 Ir1 N3 159.53 2_555 . 2_555 yes
N2 Ir1 N3 79.63 2_555 . 2_555 yes
F2 P1 F4 87.68 . . . yes
F2 P1 F5 178.13 . . . yes
F2 P1 F6 88.91 . . . yes
F3 P1 F4 90.28 . . . yes
F3 P1 F5 88.84 . . . yes
F3 P1 F6 178.71 . . . yes
F4 P1 F5 90.74 . . . yes
F4 P1 F6 90.47 . . . yes
F5 P1 F6 90.10 . . . yes
F1 P1 F2 91.89 . . . yes
F1 P1 F3 89.36 . . . yes
F1 P1 F4 179.43 . . . yes
F1 P1 F5 89.69 . . . yes
F1 P1 F6 89.90 . . . yes
F2 P1 F3 92.18 . . . yes
F8 P2 F8 90.25 . . 2_555 yes
F8 P2 F9 91.98 . . 2_555 yes
F7 P2 F9 91.02 2_555 . . yes
F8 P2 F9 91.98 2_555 . . yes
F9 P2 F9 85.86 . . 2_555 yes
F7 P2 F8 89.98 2_555 . 2_555 yes
F7 P2 F9 88.10 2_555 . 2_555 yes
F8 P2 F9 177.08 2_555 . 2_555 yes
F7 P2 F8 90.87 2_555 . . yes
F7 P2 F8 89.98 . . . yes
F7 P2 F9 88.10 . . . yes
F7 P2 F7 178.80 . . 2_555 yes
F7 P2 F8 90.87 . . 2_555 yes
F7 P2 F9 91.02 . . 2_555 yes
F8 P2 F9 177.08 . . . yes
C1 N1 C5 118.52 . . . yes
Ir1 N1 C1 126.36 . . . yes
Ir1 N1 C5 115.12 . . . yes
C6 N2 C10 121.74 . . . yes
Ir1 N2 C6 118.12 . . . yes
Ir1 N2 C10 119.37 . . . yes
C18 N3 C22 120.43 . . . yes
Ir1 N3 C18 112.10 . . . yes
Ir1 N3 C22 127.46 . . . yes
N1 C1 C2 120.03 . . . yes
C1 C2 C3 120.78 . . . no
C2 C3 C4 118.69 . . . no
C3 C4 C5 119.35 . . . no
N1 C5 C6 112.97 . . . yes
C4 C5 C6 124.56 . . . no
N1 C5 C4 122.45 . . . yes
N2 C6 C7 119.71 . . . yes
C5 C6 C7 126.60 . . . no
N2 C6 C5 113.65 . . . yes
C6 C7 C8 119.86 . . . no
C9 C8 C11 121.24 . . . no
C7 C8 C11 120.61 . . . no
C7 C8 C9 118.15 . . . no
C8 C9 C10 120.36 . . . no
N2 C10 C18 111.22 . . . yes
C9 C10 C18 128.66 . . . no
N2 C10 C9 120.11 . . . yes
C12 C11 C16 117.39 . . . no
C8 C11 C12 120.39 . . . no
C8 C11 C16 122.22 . . . no
C11 C12 C13 119.43 . . . no
C12 C13 C14 125.12 . . . no
C13 C14 C15 115.55 . . . no
C13 C14 C17 124.17 . . . no
C15 C14 C17 120.27 . . . no
C14 C15 C16 119.70 . . . no
C11 C16 C15 122.70 . . . no
N3 C18 C19 119.79 . . . yes
C10 C18 C19 123.04 . . . no
N3 C18 C10 117.18 . . . yes
C18 C19 C20 118.81 . . . no
C19 C20 C21 120.22 . . . no
C20 C21 C22 118.88 . . . no
N3 C22 C21 121.85 . . . yes
N1 C1 H1 119.00 . . . no
C2 C1 H1 121.00 . . . no
C3 C2 H2 120.00 . . . no
C1 C2 H2 119.00 . . . no
C2 C3 H3 120.00 . . . no
C4 C3 H3 121.00 . . . no
C3 C4 H4 121.00 . . . no
C5 C4 H4 119.00 . . . no
C8 C7 H5 121.00 . . . no
C6 C7 H5 119.00 . . . no
C10 C9 H6 120.00 . . . no
C8 C9 H6 120.00 . . . no
C11 C12 H7 120.00 . . . no
C13 C12 H7 121.00 . . . no
C12 C13 H8 117.00 . . . no
C14 C13 H8 117.00 . . . no
C16 C15 H9 120.00 . . . no
C14 C15 H9 120.00 . . . no
C11 C16 H10 118.00 . . . no
C15 C16 H10 119.00 . . . no
C20 C19 H11 121.00 . . . no
C18 C19 H11 120.00 . . . no
C19 C20 H12 119.00 . . . no
C21 C20 H12 121.00 . . . no
C22 C21 H13 121.00 . . . no
C20 C21 H13 121.00 . . . no
C21 C22 H14 119.00 . . . no
N3 C22 H14 120.00 . . . no
N4 C23 C24 175.55 . . . yes

loop_
_geom_bond_atom_site_label_1
_geom_bond_atom_site_label_2
_geom_bond_distance
_geom_bond_site_symmetry_1
_geom_bond_site_symmetry_2
_geom_bond_publ_flag
Ir1 N1 2.0555 . . yes
Ir1 N2 1.9824 . . yes
Ir1 N3 2.0668 . . yes
Ir1 N1 2.0555 . 2_555 yes
Ir1 N2 1.9824 . 2_555 yes
Ir1 N3 2.0668 . 2_555 yes
P1 F5 1.5673 . . yes
P1 F6 1.5622 . . yes
P1 F2 1.5694 . . yes
P1 F3 1.5629 . . yes
P1 F1 1.5540 . . yes
P1 F4 1.5772 . . yes
P2 F7 1.5679 . . yes
P2 F8 1.5402 . . yes
P2 F9 1.5517 . . yes
P2 F7 1.5679 . 2_555 yes
P2 F8 1.5402 . 2_555 yes
P2 F9 1.5517 . 2_555 yes
N1 C5 1.3829 . . yes
N1 C1 1.3527 . . yes
N2 C6 1.3584 . . yes
N2 C10 1.3448 . . yes
N3 C18 1.3749 . . yes
N3 C22 1.3439 . . yes
N4 C23 1.1380 . . yes
C1 C2 1.3852 . . no
C2 C3 1.3925 . . no
C3 C4 1.3689 . . no
C4 C5 1.3633 . . no
C5 C6 1.5086 . . no
C6 C7 1.3889 . . no
C7 C8 1.3942 . . no
C8 C9 1.4041 . . no
C8 C11 1.4694 . . no
C9 C10 1.3719 . . no
C10 C18 1.4766 . . no
C11 C12 1.3830 . . no
C11 C16 1.3893 . . no
C12 C13 1.3540 . . no
C13 C14 1.3839 . . no
C14 C17 1.5025 . . no
C14 C15 1.4067 . . no
C15 C16 1.3817 . . no
C18 C19 1.4047 . . no
C19 C20 1.4095 . . no
C20 C21 1.3706 . . no
C21 C22 1.3955 . . no
C1 H1 0.9700 . . no
C2 H2 0.9800 . . no
C3 H3 0.9600 . . no
C4 H4 0.9500 . . no
C7 H5 0.9500 . . no
C9 H6 0.9700 . . no
C12 H7 0.9600 . . no
C13 H8 0.9900 . . no
C15 H9 0.9700 . . no
C16 H10 0.9800 . . no
C19 H11 0.9700 . . no
C20 H12 0.9500 . . no
C21 H13 0.9400 . . no
C22 H14 0.9500 . . no
C23 C24 1.3338 . . no
